data_7002284
loop_
_publ_author_name
'Maxim, Catalin'
'Mathoni\`ere, Corine'
'Andruh, Marius'

_publ_section_title
;
 New photomagnetic cyanido-bridged CuII--MoIV oligonuclear complexes:
 slight modification of the blocking ligands induces different
 structures
;
_journal_issue 37
_journal_name_full 'Dalton Transactions'
_journal_page_first 7805
_journal_page_last 7810
_journal_paper_doi 10.1039/b905621a
_journal_year 2009
_chemical_formula_sum 'C128 H104 Cu8 N32 O22 W2'
_chemical_formula_weight 3318.45
_chemical_name_systematic
;
?
;
_space_group_IT_number 2
_symmetry_cell_setting triclinic
_symmetry_space_group_name_Hall '-P 1'
_symmetry_space_group_name_H-M 'P -1'
_atom_sites_solution_hydrogens geom
_atom_sites_solution_primary direct
_atom_sites_solution_secondary difmap
_audit_creation_method SHELXL-97
_cell_angle_alpha 102.557(6)
_cell_angle_beta 99.755(7)
_cell_angle_gamma 113.155(16)
_cell_formula_units_Z 1
_cell_length_a 13.2979(13)
_cell_length_b 15.4193(12)
_cell_length_c 19.3265(12)
_cell_measurement_reflns_used 18991
_cell_measurement_temperature 293(2)
_cell_measurement_theta_max 28
_cell_measurement_theta_min 1.7
_cell_volume 3409.9(7)
_computing_cell_refinement X-Area
_computing_data_collection X-Area
_computing_data_reduction X-Area
_computing_structure_refinement 'SHELXL-97 (Sheldrick, 1997)'
_computing_structure_solution 'SHELXS-97 (Sheldrick, 1997)'
_diffrn_ambient_temperature 293(2)
_diffrn_measured_fraction_theta_full 0.780
_diffrn_measured_fraction_theta_max 0.780
_diffrn_measurement_device_type 'IPDS II'
_diffrn_measurement_method 'omega scans'
_diffrn_radiation_monochromator graphite
_diffrn_radiation_source 'fine-focus sealed tube'
_diffrn_radiation_type MoK\a
_diffrn_radiation_wavelength 0.71073
_diffrn_reflns_av_R_equivalents 0.0790
_diffrn_reflns_av_sigmaI/netI 0.2001
_diffrn_reflns_limit_h_max 18
_diffrn_reflns_limit_h_min -15
_diffrn_reflns_limit_k_max 20
_diffrn_reflns_limit_k_min -21
_diffrn_reflns_limit_l_max 26
_diffrn_reflns_limit_l_min -25
_diffrn_reflns_number 24294
_diffrn_reflns_theta_full 29.35
_diffrn_reflns_theta_max 29.35
_diffrn_reflns_theta_min 1.72
_exptl_absorpt_coefficient_mu 2.977
_exptl_absorpt_correction_T_max 0.7273
_exptl_absorpt_correction_T_min 0.7085
_exptl_absorpt_correction_type multi-scan
_exptl_absorpt_process_details wingx
_exptl_crystal_colour 'dark green'
_exptl_crystal_density_diffrn 1.616
_exptl_crystal_density_meas ?
_exptl_crystal_density_method .
_exptl_crystal_description prism
_exptl_crystal_F_000 1652
_exptl_crystal_size_max 0.15
_exptl_crystal_size_mid 0.09
_exptl_crystal_size_min 0.04
_refine_diff_density_max 1.371
_refine_diff_density_min -1.016
_refine_diff_density_rms 0.121
_refine_ls_extinction_method none
_refine_ls_goodness_of_fit_ref 0.886
_refine_ls_hydrogen_treatment constr
_refine_ls_matrix_type full
_refine_ls_number_parameters 855
_refine_ls_number_reflns 14622
_refine_ls_number_restraints 12
_refine_ls_restrained_S_all 0.886
_refine_ls_R_factor_all 0.1782
_refine_ls_R_factor_gt 0.0704
_refine_ls_shift/su_max 2.558
_refine_ls_shift/su_mean 0.072
_refine_ls_structure_factor_coef Fsqd
_refine_ls_weighting_details 'calc w=1/[\s^2^(Fo^2^)+(0.0525P)^2^+0.0000P] where P=(Fo^2^+2Fc^2^)/3'
_refine_ls_weighting_scheme calc
_refine_ls_wR_factor_gt 0.1199
_refine_ls_wR_factor_ref 0.1517
_reflns_number_gt 6334
_reflns_number_total 14622
_reflns_threshold_expression >2sigma(I)
_cod_data_source_file b905621a.txt
_cod_data_source_block max40c
_cod_depositor_comments
;
The following automatic conversions were performed:

'_refine_ls_hydrogen_treatment' value 'constr.' was replaced with the
value 'constr' as specified in the replacement file
'src/cod-tools/trunk/data/replacement-values/replacement_values.lst'.

Automatic conversion script
Id: cif_fix_values 5376 2017-05-30 11:51:03Z andrius 
;
_cod_original_cell_volume 3409.9(5)
_cod_original_sg_symbol_H-M P-1
_cod_database_code 7002284

loop_
_symmetry_equiv_pos_as_xyz
'x, y, z'
'-x, -y, -z'

loop_
_atom_site_label
_atom_site_type_symbol
_atom_site_fract_x
_atom_site_fract_y
_atom_site_fract_z
_atom_site_U_iso_or_equiv
_atom_site_adp_type
_atom_site_occupancy
_atom_site_symmetry_multiplicity
_atom_site_calc_flag
_atom_site_refinement_flags
_atom_site_disorder_assembly
_atom_site_disorder_group
O1W O 0.6731(13) 0.1036(12) 0.4088(10) 0.197(7) Uani 1 1 d . . .
O2W O 0.751(2) 0.0365(16) 0.3104(14) 0.277(11) Uani 1 1 d . . .
O3W O 0.3358(13) 0.2767(11) 0.2906(7) 0.171(6) Uani 1 1 d . . .
O5W O 0.015(2) 0.6361(13) 0.1906(11) 0.311(16) Uani 1 1 d . . .
O7W O 0.0936(19) 0.1454(11) 0.3947(9) 0.222(9) Uani 1 1 d . . .
O6W O 0.6852(17) 0.4991(10) 0.1316(14) 0.321(17) Uani 1 1 d . . .
O8W O 0.1591(19) 0.038(2) 0.2958(14) 0.328(15) Uani 1 1 d . . .
C3C5 C 0.5891(10) 0.4112(11) 0.5890(8) 0.071(4) Uani 1 1 d . . .
H3C5 H 0.6340 0.4606 0.6338 0.085 Uiso 1 1 calc R . .
C3C3 C 0.5627(12) 0.2738(12) 0.4940(10) 0.085(5) Uani 1 1 d . . .
H3C3 H 0.5868 0.2269 0.4754 0.102 Uiso 1 1 calc R . .
C3C4 C 0.6266(12) 0.3458(14) 0.5609(10) 0.092(5) Uani 1 1 d . . .
H3C4 H 0.6947 0.3492 0.5864 0.111 Uiso 1 1 calc R . .
C3C1 C 0.4217(10) 0.3364(8) 0.4824(7) 0.060(3) Uani 1 1 d . . .
C3C2 C 0.4623(11) 0.2695(9) 0.4532(8) 0.074(4) Uani 1 1 d . . .
H3C2 H 0.4227 0.2224 0.4068 0.089 Uiso 1 1 calc R . .
C8D C 0.512(2) 0.8039(16) 0.2865(13) 0.157(8) Uiso 1 1 d . . .
H8D1 H 0.5033 0.8124 0.2379 0.189 Uiso 1 1 calc R . .
H8D2 H 0.5771 0.8630 0.3203 0.189 Uiso 1 1 calc R . .
C7D C 0.4245(15) 0.8792(14) 0.3541(10) 0.096(6) Uani 1 1 d . . .
H7D H 0.4961 0.9335 0.3697 0.115 Uiso 1 1 calc R . .
C2D C 0.1513(16) 0.8451(11) 0.3886(8) 0.094(5) Uani 1 1 d G . .
H2D H 0.0757 0.7972 0.3743 0.112 Uiso 1 1 calc R . .
N2D N 0.4136(10) 0.8000(12) 0.3084(9) 0.093(4) Uani 1 1 d . . .
C3D C 0.180(2) 0.9351(18) 0.4355(12) 0.136(8) Uiso 1 1 d G . .
H3D H 0.1285 0.9533 0.4535 0.163 Uiso 1 1 calc R . .
C4D C 0.296(2) 0.9980(15) 0.4542(13) 0.156(14) Uani 1 1 d G . .
H4D H 0.3196 1.0578 0.4907 0.187 Uiso 1 1 calc R . .
N8 N 0.2030(10) 0.3019(8) 0.1660(7) 0.083(4) Uani 1 1 d . . .
C13B C -0.1676(14) -0.2757(11) 0.3182(9) 0.099(5) Uani 1 1 d . . .
H13B H -0.1819 -0.3408 0.2958 0.118 Uiso 1 1 calc R . .
C11C C 0.0437(13) 0.4872(11) 0.5970(7) 0.080(4) Uani 1 1 d . . .
H11C H 0.0561 0.5419 0.6354 0.096 Uiso 1 1 calc R . .
C14B C 0.1673(11) -0.0004(10) 0.0141(8) 0.067(4) Uani 1 1 d . . .
H14B H 0.2088 0.0086 -0.0202 0.080 Uiso 1 1 calc R . .
C5D C 0.375(2) 0.9893(12) 0.4312(11) 0.120(8) Uani 1 1 d G . .
H5D H 0.4483 1.0408 0.4443 0.144 Uiso 1 1 calc R . .
C11B C -0.1555(18) -0.1500(16) 0.4218(9) 0.137(8) Uani 1 1 d . . .
H11B H -0.1625 -0.1309 0.4691 0.165 Uiso 1 1 calc R . .
C12B C -0.181(2) -0.2502(15) 0.3884(10) 0.149(9) Uani 1 1 d . . .
H12B H -0.2048 -0.2973 0.4127 0.179 Uiso 1 1 calc R . .
W1 W -0.02628(4) 0.30533(3) 0.20955(2) 0.03996(14) Uani 1 1 d . . .
Cu2 Cu 0.24251(11) 0.40149(9) 0.47435(7) 0.0493(4) Uani 1 1 d . . .
Cu3 Cu -0.03767(11) -0.04431(9) 0.19372(7) 0.0467(4) Uani 1 1 d . . .
Cu4 Cu -0.45607(12) 0.06224(10) 0.08315(7) 0.0575(4) Uani 1 1 d . . .
Cu5 Cu 0.27576(16) 0.67572(11) 0.26649(11) 0.0799(5) Uani 1 1 d . . .
C4 C 0.0898(9) 0.3417(7) 0.3161(5) 0.044(3) Uani 1 1 d . . .
O1A O -0.4638(7) -0.0587(6) 0.0200(4) 0.064(2) Uani 1 1 d . . .
N1B N 0.0443(7) -0.0296(6) 0.1160(4) 0.042(2) Uani 1 1 d . . .
N3 N 0.1541(7) 0.3639(6) 0.3718(5) 0.053(2) Uani 1 1 d . . .
N2 N -0.0385(8) 0.0851(7) 0.2011(4) 0.048(2) Uani 1 1 d . . .
C6 C -0.1246(10) 0.2602(9) 0.2851(6) 0.053(3) Uani 1 1 d . . .
N2A N -0.4713(8) 0.1798(7) 0.1299(5) 0.063(3) Uani 1 1 d . . .
N2C N 0.3551(7) 0.4841(6) 0.5701(4) 0.050(2) Uani 1 1 d . . .
N1C N 0.1148(7) 0.4103(6) 0.5116(5) 0.050(2) Uani 1 1 d . . .
O1D O 0.1951(7) 0.7308(6) 0.3166(5) 0.069(2) Uani 1 1 d . . .
C7C C 0.1282(10) 0.4884(8) 0.5643(6) 0.052(3) Uani 1 1 d . . .
O2B O -0.0778(8) -0.0379(6) 0.2836(4) 0.071(3) Uani 1 1 d . . .
N2B N -0.0857(7) -0.1873(6) 0.1678(5) 0.050(2) Uani 1 1 d . . .
O1C O 0.3270(6) 0.3338(5) 0.4440(4) 0.063(2) Uani 1 1 d . . .
C3B C 0.0093(10) -0.1000(7) 0.0499(6) 0.046(3) Uani 1 1 d . . .
C7B C -0.1236(9) -0.2405(8) 0.2087(6) 0.051(3) Uani 1 1 d . . .
H7B H -0.1466 -0.3082 0.1893 0.061 Uiso 1 1 calc R . .
C1 C -0.0339(8) 0.1611(8) 0.2035(5) 0.040(3) Uani 1 1 d . . .
C9A C -0.4325(9) -0.1245(8) 0.0387(6) 0.053(3) Uani 1 1 d . . .
C4B C 0.0685(11) -0.0872(9) -0.0011(6) 0.056(3) Uani 1 1 d . . .
H4B H 0.0425 -0.1368 -0.0463 0.068 Uiso 1 1 calc R . .
C2C C 0.4835(10) 0.4089(9) 0.5538(7) 0.059(3) Uani 1 1 d . . .
C8C C 0.0135(10) 0.3291(9) 0.4875(7) 0.062(3) Uani 1 1 d . . .
H8C H 0.0034 0.2736 0.4509 0.074 Uiso 1 1 calc R . .
C8 C -0.0367(14) 0.3310(9) 0.1032(7) 0.079(4) Uani 1 1 d . . .
N1 N -0.2867(8) 0.1386(7) 0.1071(5) 0.062(3) Uani 1 1 d . . .
C2B C 0.1373(10) 0.0538(9) 0.1302(6) 0.053(3) Uani 1 1 d . . .
H2B H 0.1606 0.1031 0.1752 0.063 Uiso 1 1 calc R . .
C7 C 0.1224(12) 0.3030(8) 0.1790(7) 0.057(3) Uani 1 1 d . . .
C10A C -0.3778(9) -0.1088(9) 0.1118(6) 0.056(3) Uani 1 1 d . . .
H10A H -0.3609 -0.0503 0.1479 0.067 Uiso 1 1 calc R . .
C3 C 0.0929(11) 0.4576(10) 0.2424(6) 0.056(3) Uani 1 1 d . . .
C8A C -0.6601(11) -0.1005(9) 0.0951(7) 0.063(3) Uani 1 1 d . . .
H8A H -0.6641 -0.1323 0.0472 0.075 Uiso 1 1 calc R . .
C2A C -0.5044(9) 0.2305(8) 0.0968(7) 0.059(3) Uani 1 1 d . . .
H2A H -0.5033 0.2870 0.1270 0.070 Uiso 1 1 calc R . .
C6C C 0.2434(11) 0.5778(8) 0.5891(7) 0.067(4) Uani 1 1 d . . .
H6C1 H 0.2592 0.5990 0.5468 0.081 Uiso 1 1 calc R . .
H6C2 H 0.2410 0.6317 0.6245 0.081 Uiso 1 1 calc R . .
C14A C -0.4553(9) -0.2111(8) -0.0157(6) 0.053(3) Uani 1 1 d . . .
N6 N -0.1787(9) 0.2344(8) 0.3237(6) 0.071(3) Uani 1 1 d . . .
C6B C -0.0861(12) -0.2433(8) 0.0951(7) 0.077(4) Uani 1 1 d . . .
H6B1 H -0.1499 -0.3091 0.0782 0.092 Uiso 1 1 calc R . .
H6B2 H -0.0164 -0.2508 0.1002 0.092 Uiso 1 1 calc R . .
N1A N -0.5705(8) -0.0139(7) 0.1336(5) 0.061(3) Uani 1 1 d . . .
C12A C -0.3728(12) -0.2647(11) 0.0785(9) 0.082(4) Uani 1 1 d . . .
H12A H -0.3563 -0.3129 0.0923 0.098 Uiso 1 1 calc R . .
C6D C 0.3414(14) 0.8925(9) 0.3828(7) 0.071(4) Uani 1 1 d G . .
C4A C -0.5615(12) 0.0345(10) 0.2021(7) 0.064(4) Uani 1 1 d . . .
C5C C 0.3381(10) 0.5577(9) 0.6238(6) 0.067(4) Uani 1 1 d . . .
H5C1 H 0.4081 0.6192 0.6434 0.080 Uiso 1 1 calc R . .
H5C2 H 0.3207 0.5333 0.6646 0.080 Uiso 1 1 calc R . .
C2 C -0.1943(10) 0.1937(8) 0.1387(6) 0.050(3) Uani 1 1 d . . .
C11A C -0.3490(11) -0.1765(11) 0.1313(7) 0.073(4) Uani 1 1 d . . .
H11A H -0.3128 -0.1642 0.1805 0.087 Uiso 1 1 calc R . .
C3A C -0.4533(11) 0.1310(10) 0.2413(6) 0.080(4) Uani 1 1 d . . .
H3A1 H -0.4495 0.1521 0.2932 0.096 Uiso 1 1 calc R . .
H3A2 H -0.3880 0.1185 0.2383 0.096 Uiso 1 1 calc R . .
C10C C -0.0591(12) 0.4040(11) 0.5719(8) 0.083(4) Uani 1 1 d . . .
H10C H -0.1175 0.4011 0.5933 0.099 Uiso 1 1 calc R . .
C7A C -0.7453(14) -0.1429(11) 0.1242(9) 0.085(5) Uani 1 1 d . . .
H7A H -0.8072 -0.2038 0.0972 0.102 Uiso 1 1 calc R . .
C5B C -0.0956(11) -0.1903(9) 0.0377(6) 0.071(4) Uani 1 1 d . . .
H5B1 H -0.1137 -0.2356 -0.0112 0.085 Uiso 1 1 calc R . .
H5B2 H -0.1580 -0.1728 0.0389 0.085 Uiso 1 1 calc R . .
C1C C 0.4515(10) 0.4762(9) 0.5902(6) 0.064(4) Uani 1 1 d . . .
H1C H 0.5036 0.5222 0.6345 0.077 Uiso 1 1 calc R . .
C9B C -0.1340(11) -0.2072(9) 0.2800(6) 0.062(4) Uani 1 1 d . . .
C1B C 0.2026(10) 0.0715(9) 0.0801(7) 0.062(3) Uani 1 1 d . . .
H1B H 0.2682 0.1308 0.0919 0.074 Uiso 1 1 calc R . .
N5 N -0.1864(11) 0.4255(9) 0.2122(7) 0.097(4) Uani 1 1 d . . .
N4 N 0.1601(10) 0.5420(8) 0.2575(6) 0.070(3) Uani 1 1 d . . .
C5A C -0.6469(15) -0.0042(12) 0.2338(7) 0.084(5) Uani 1 1 d . . .
H5A H -0.6428 0.0301 0.2810 0.101 Uiso 1 1 calc R . .
C5 C -0.1288(12) 0.3867(9) 0.2140(7) 0.073(4) Uani 1 1 d . . .
C8B C -0.1113(11) -0.1079(10) 0.3151(6) 0.068(4) Uani 1 1 d . . .
C6A C -0.7382(14) -0.0938(13) 0.1950(10) 0.088(5) Uani 1 1 d . . .
H6A H -0.7957 -0.1217 0.2163 0.106 Uiso 1 1 calc R . .
C1A C -0.4449(13) 0.2134(10) 0.2108(6) 0.082(4) Uani 1 1 d . . .
H1A1 H -0.4977 0.2381 0.2248 0.098 Uiso 1 1 calc R . .
H1A2 H -0.3684 0.2674 0.2317 0.098 Uiso 1 1 calc R . .
C9C C -0.0748(12) 0.3263(10) 0.5157(7) 0.072(4) Uani 1 1 d . . .
H9C H -0.1456 0.2709 0.4961 0.087 Uiso 1 1 calc R . .
N7 N -0.0390(14) 0.3476(9) 0.0486(6) 0.113(5) Uani 1 1 d . . .
C1D C 0.2311(11) 0.8207(9) 0.3603(7) 0.056(3) Uani 1 1 d G . .
C10B C -0.1220(15) -0.0820(11) 0.3870(8) 0.101(6) Uani 1 1 d . . .
H10B H -0.1056 -0.0166 0.4106 0.121 Uiso 1 1 calc R . .
C13A C -0.4210(12) -0.2791(9) 0.0057(8) 0.074(4) Uani 1 1 d . . .
H13A H -0.4313 -0.3353 -0.0303 0.089 Uiso 1 1 calc R . .
C9D C 0.537(3) 0.720(3) 0.283(3) 0.34(3) Uani 1 1 d . . .
H9D1 H 0.5396 0.7033 0.3290 0.411 Uiso 1 1 calc R . .
H9D2 H 0.6079 0.7307 0.2708 0.411 Uiso 1 1 calc R . .
N1D N 0.309(3) 0.6140(18) 0.1880(19) 0.74(6) Uani 1 1 d GU . .
C14D C 0.245(2) 0.545(2) 0.119(2) 0.70(6) Uani 1 1 d GU . .
H14D H 0.1684 0.5304 0.1008 0.839 Uiso 1 1 calc R . .
C13D C 0.294(3) 0.4985(19) 0.0761(17) 1.55(13) Uani 1 1 d GU . .
H13D H 0.2512 0.4525 0.0297 1.861 Uiso 1 1 calc R . .
C12D C 0.408(3) 0.5206(19) 0.1028(19) 1.53(13) Uani 1 1 d GU . .
H12D H 0.4414 0.4893 0.0742 1.841 Uiso 1 1 calc R . .
C11D C 0.473(3) 0.5894(15) 0.1721(19) 0.74(8) Uani 1 1 d G . .
H11D H 0.5489 0.6041 0.1899 0.890 Uiso 1 1 calc R . .
C10D C 0.423(3) 0.6361(11) 0.2147(13) 0.32(3) Uani 1 1 d G . .

loop_
_atom_site_aniso_label
_atom_site_aniso_U_11
_atom_site_aniso_U_22
_atom_site_aniso_U_33
_atom_site_aniso_U_23
_atom_site_aniso_U_13
_atom_site_aniso_U_12
O1W 0.136(12) 0.177(14) 0.220(17) 0.073(13) 0.012(12) 0.024(11)
O2W 0.34(3) 0.23(2) 0.32(3) 0.13(2) 0.11(2) 0.16(2)
O3W 0.173(13) 0.227(15) 0.093(9) -0.027(9) -0.013(9) 0.130(12)
O5W 0.43(3) 0.200(17) 0.23(2) -0.043(14) -0.14(2) 0.22(2)
O7W 0.34(3) 0.128(12) 0.155(14) 0.020(10) 0.081(16) 0.075(14)
O6W 0.26(2) 0.092(10) 0.43(3) 0.037(14) -0.19(2) 0.041(12)
O8W 0.22(2) 0.52(4) 0.26(3) 0.20(3) 0.035(19) 0.15(3)
C3C5 0.041(7) 0.101(11) 0.070(9) 0.037(8) 0.019(7) 0.023(8)
C3C3 0.053(9) 0.101(11) 0.131(14) 0.068(11) 0.040(10) 0.041(9)
C3C4 0.042(8) 0.141(15) 0.109(13) 0.071(12) 0.018(9) 0.040(10)
C3C1 0.042(7) 0.043(7) 0.082(9) 0.020(7) 0.014(7) 0.005(6)
C3C2 0.068(9) 0.047(8) 0.097(10) 0.014(7) 0.017(8) 0.023(7)
C7D 0.059(11) 0.083(12) 0.103(14) 0.043(10) 0.004(10) -0.011(10)
C2D 0.126(14) 0.067(10) 0.088(11) 0.010(8) 0.032(11) 0.050(10)
N2D 0.060(8) 0.128(12) 0.133(13) 0.087(10) 0.056(9) 0.048(9)
C4D 0.28(4) 0.106(17) 0.078(14) 0.009(11) 0.04(2) 0.10(3)
N8 0.062(8) 0.074(8) 0.088(9) 0.007(6) 0.038(7) 0.010(7)
C13B 0.114(13) 0.079(10) 0.090(11) 0.042(9) 0.043(10) 0.017(9)
C11C 0.074(10) 0.121(12) 0.038(7) -0.003(7) 0.010(7) 0.054(10)
C14B 0.062(9) 0.085(10) 0.071(9) 0.033(8) 0.033(8) 0.040(8)
C5D 0.15(2) 0.052(12) 0.093(15) 0.008(10) 0.003(14) 0.001(11)
C11B 0.19(2) 0.133(16) 0.058(10) 0.041(11) 0.052(12) 0.023(15)
C12B 0.22(2) 0.107(15) 0.083(13) 0.056(12) 0.054(15) 0.024(15)
W1 0.0449(3) 0.0371(2) 0.0292(2) 0.00365(17) 0.00480(19) 0.0156(2)
Cu2 0.0431(8) 0.0501(8) 0.0356(7) 0.0023(6) 0.0008(6) 0.0121(7)
Cu3 0.0580(9) 0.0414(7) 0.0378(7) 0.0130(6) 0.0183(7) 0.0172(7)
Cu4 0.0557(9) 0.0625(9) 0.0373(7) -0.0024(7) -0.0003(7) 0.0247(8)
Cu5 0.0997(14) 0.0486(9) 0.1043(14) 0.0315(9) 0.0611(12) 0.0289(9)
C4 0.042(6) 0.044(6) 0.035(5) 0.011(5) 0.014(5) 0.008(5)
O1A 0.076(6) 0.064(5) 0.039(4) 0.000(4) -0.001(4) 0.032(5)
N1B 0.036(5) 0.039(5) 0.037(5) 0.006(4) 0.011(4) 0.007(4)
N3 0.040(5) 0.062(6) 0.036(5) 0.008(4) 0.005(4) 0.010(5)
N2 0.057(6) 0.038(5) 0.042(5) 0.008(4) 0.013(5) 0.016(5)
C6 0.043(7) 0.066(8) 0.034(6) -0.004(6) 0.001(6) 0.021(6)
N2A 0.055(6) 0.068(7) 0.042(5) 0.002(5) -0.005(5) 0.021(5)
N2C 0.033(5) 0.060(6) 0.036(5) 0.006(4) 0.003(4) 0.007(5)
N1C 0.043(6) 0.047(6) 0.038(5) 0.004(4) 0.004(4) 0.007(5)
O1D 0.052(5) 0.045(5) 0.095(6) 0.007(5) 0.022(5) 0.012(4)
C7C 0.051(7) 0.053(7) 0.037(6) 0.007(5) 0.007(6) 0.013(6)
O2B 0.116(7) 0.059(5) 0.043(4) 0.023(4) 0.035(5) 0.035(5)
N2B 0.055(6) 0.045(5) 0.042(5) 0.012(4) 0.023(5) 0.014(5)
O1C 0.048(5) 0.063(5) 0.063(5) -0.001(4) 0.000(4) 0.026(4)
C3B 0.057(7) 0.043(7) 0.038(6) 0.011(5) 0.014(6) 0.023(6)
C7B 0.061(7) 0.047(7) 0.051(7) 0.020(6) 0.016(6) 0.029(6)
C1 0.033(6) 0.040(6) 0.029(5) 0.002(5) 0.007(5) 0.003(5)
C9A 0.037(6) 0.049(7) 0.062(7) 0.016(6) 0.008(6) 0.012(6)
C4B 0.063(8) 0.061(8) 0.045(7) 0.019(6) 0.022(6) 0.024(7)
C2C 0.044(7) 0.044(7) 0.077(9) 0.024(7) 0.008(7) 0.011(6)
C8C 0.051(8) 0.066(8) 0.055(7) 0.021(6) 0.009(7) 0.014(7)
C8 0.129(13) 0.055(8) 0.046(7) 0.015(6) 0.017(8) 0.037(8)
N1 0.047(6) 0.087(7) 0.031(5) -0.005(5) 0.001(5) 0.024(6)
C2B 0.053(7) 0.062(8) 0.044(6) 0.014(5) 0.014(6) 0.028(7)
C7 0.064(9) 0.035(7) 0.065(8) 0.013(6) 0.025(8) 0.014(6)
C10A 0.043(7) 0.076(8) 0.049(7) 0.022(6) 0.016(6) 0.024(6)
C3 0.070(8) 0.066(8) 0.044(6) 0.010(6) 0.017(6) 0.043(7)
C8A 0.056(8) 0.064(8) 0.053(7) 0.012(7) 0.006(7) 0.020(7)
C2A 0.043(7) 0.050(7) 0.056(7) -0.008(6) 0.019(6) 0.006(6)
C6C 0.076(9) 0.053(8) 0.056(7) -0.004(6) 0.020(7) 0.024(7)
C14A 0.041(6) 0.045(7) 0.057(7) 0.006(6) 0.012(6) 0.011(6)
N6 0.051(7) 0.094(8) 0.045(6) 0.003(6) 0.007(6) 0.023(6)
C6B 0.087(10) 0.038(7) 0.083(10) -0.004(7) 0.048(9) 0.008(7)
N1A 0.059(6) 0.078(7) 0.043(5) 0.012(5) 0.007(5) 0.035(6)
C12A 0.077(10) 0.078(10) 0.102(12) 0.050(10) 0.023(9) 0.036(9)
C6D 0.072(10) 0.047(9) 0.066(9) 0.024(7) -0.002(8) 0.005(8)
C4A 0.080(10) 0.084(10) 0.039(7) 0.016(7) 0.014(7) 0.050(8)
C5C 0.055(8) 0.068(8) 0.045(7) -0.006(6) 0.011(6) 0.010(7)
C2 0.045(7) 0.059(7) 0.036(6) 0.002(5) 0.010(5) 0.021(6)
C11A 0.068(9) 0.084(10) 0.051(7) 0.023(7) 0.012(7) 0.020(8)
C3A 0.071(9) 0.103(11) 0.040(7) -0.002(7) -0.007(7) 0.036(8)
C10C 0.054(9) 0.106(11) 0.060(9) 0.011(9) 0.024(8) 0.014(9)
C7A 0.073(11) 0.087(11) 0.090(12) 0.031(9) 0.008(10) 0.035(9)
C5B 0.079(9) 0.057(8) 0.040(6) 0.002(6) 0.019(7) 0.000(7)
C1C 0.040(7) 0.066(9) 0.048(7) 0.015(6) 0.000(6) -0.008(6)
C9B 0.071(9) 0.054(8) 0.046(7) 0.024(6) 0.014(6) 0.012(7)
C1B 0.041(7) 0.063(8) 0.072(9) 0.021(7) 0.018(7) 0.013(6)
N5 0.089(9) 0.108(10) 0.094(9) 0.016(7) 0.002(8) 0.063(8)
N4 0.091(8) 0.046(6) 0.075(7) 0.018(5) 0.039(7) 0.026(6)
C5A 0.121(14) 0.094(12) 0.047(8) 0.027(8) 0.020(9) 0.055(11)
C5 0.070(9) 0.064(8) 0.055(8) 0.006(6) -0.014(7) 0.021(7)
C8B 0.071(9) 0.082(10) 0.047(7) 0.033(7) 0.015(7) 0.024(8)
C6A 0.095(12) 0.098(12) 0.088(12) 0.047(10) 0.043(11) 0.044(11)
C1A 0.097(11) 0.096(11) 0.037(6) -0.005(7) 0.005(7) 0.048(9)
C9C 0.056(9) 0.076(10) 0.056(8) 0.015(7) 0.009(7) 0.007(8)
N7 0.202(15) 0.108(10) 0.049(7) 0.038(7) 0.037(9) 0.080(10)
C1D 0.071(9) 0.054(8) 0.054(7) 0.018(6) 0.019(7) 0.037(7)
C10B 0.152(15) 0.085(10) 0.059(9) 0.031(8) 0.052(10) 0.032(10)
C13A 0.083(10) 0.058(8) 0.075(9) 0.009(7) 0.024(8) 0.030(8)
C9D 0.24(3) 0.49(6) 0.72(9) 0.51(7) 0.39(5) 0.30(4)
N1D 0.92(9) 0.14(3) 0.87(12) -0.01(4) 0.80(10) -0.16(4)
C14D 0.85(9) 0.11(2) 0.93(12) -0.04(4) 0.84(10) -0.11(4)
C13D 1.50(16) 0.31(4) 1.95(18) -0.59(7) 1.67(16) -0.45(6)
C12D 1.45(16) 0.33(4) 1.97(18) -0.58(7) 1.66(16) -0.42(6)
C11D 1.01(16) 0.18(4) 1.05(15) 0.26(7) 0.81(15) 0.03(7)
C10D 0.67(9) 0.047(12) 0.42(5) 0.12(2) 0.46(6) 0.18(3)

loop_
_atom_type_symbol
_atom_type_description
_atom_type_scat_dispersion_real
_atom_type_scat_dispersion_imag
_atom_type_scat_source
C C 0.0033 0.0016 'International Tables Vol C Tables 4.2.6.8 and 6.1.1.4'
H H 0.0000 0.0000 'International Tables Vol C Tables 4.2.6.8 and 6.1.1.4'
Cu Cu 0.3201 1.2651 'International Tables Vol C Tables 4.2.6.8 and 6.1.1.4'
N N 0.0061 0.0033 'International Tables Vol C Tables 4.2.6.8 and 6.1.1.4'
O O 0.0106 0.0060 'International Tables Vol C Tables 4.2.6.8 and 6.1.1.4'
W W -0.8490 6.8722 'International Tables Vol C Tables 4.2.6.8 and 6.1.1.4'

loop_
_geom_angle_atom_site_label_1
_geom_angle_atom_site_label_2
_geom_angle_atom_site_label_3
_geom_angle
_geom_angle_site_symmetry_1
_geom_angle_site_symmetry_3
_geom_angle_publ_flag
C3C4 C3C5 C2C 123.6(14) . . ?
C3C4 C3C3 C3C2 121.6(15) . . ?
C3C5 C3C4 C3C3 119.0(13) . . ?
O1C C3C1 C3C2 120.5(11) . . ?
O1C C3C1 C2C 119.8(12) . . ?
C3C2 C3C1 C2C 119.7(12) . . ?
C3C1 C3C2 C3C3 119.8(14) . . ?
C9D C8D N2D 118(2) . . ?
N2D C7D C6D 127.0(15) . . ?
C3D C2D C1D 122.4(18) . . ?
C7D N2D C8D 116.9(18) . . ?
C7D N2D Cu5 125.9(13) . . ?
C8D N2D Cu5 117.2(15) . . ?
C4D C3D C2D 113(2) . . ?
C3D C4D C5D 132(2) . . ?
C12B C13B C9B 122.4(16) . . ?
C10C C11C C7C 118.6(13) . . ?
C1B C14B C4B 118.7(13) . . ?
C6D C5D C4D 113(2) . . ?
C10B C11B C12B 121.7(17) . . ?
C13B C12B C11B 117.5(15) . . ?
C3 W1 C1 141.0(4) . . ?
C3 W1 C4 71.6(4) . . ?
C1 W1 C4 80.1(3) . . ?
C3 W1 C6 116.3(4) . . ?
C1 W1 C6 77.3(4) . . ?
C4 W1 C6 71.1(4) . . ?
C3 W1 C7 75.9(4) . . ?
C1 W1 C7 72.4(4) . . ?
C4 W1 C7 78.2(4) . . ?
C6 W1 C7 139.9(4) . . ?
C3 W1 C2 144.6(4) . . ?
C1 W1 C2 72.5(4) . . ?
C4 W1 C2 140.2(4) . . ?
C6 W1 C2 75.1(4) . . ?
C7 W1 C2 118.3(4) . . ?
C3 W1 C8 79.4(4) . . ?
C1 W1 C8 112.0(4) . . ?
C4 W1 C8 143.6(5) . . ?
C6 W1 C8 143.7(5) . . ?
C7 W1 C8 73.6(5) . . ?
C2 W1 C8 74.9(5) . . ?
C3 W1 C5 74.7(5) . . ?
C1 W1 C5 142.6(5) . . ?
C4 W1 C5 112.5(4) . . ?
C6 W1 C5 74.4(5) . . ?
C7 W1 C5 143.1(5) . . ?
C2 W1 C5 77.0(4) . . ?
C8 W1 C5 79.4(5) . . ?
O1C Cu2 N3 90.7(4) . . ?
O1C Cu2 N2C 94.7(4) . . ?
N3 Cu2 N2C 159.6(4) . . ?
O1C Cu2 N1C 152.9(4) . . ?
N3 Cu2 N1C 91.6(4) . . ?
N2C Cu2 N1C 92.5(4) . . ?
O2B Cu3 N2B 93.1(4) . . ?
O2B Cu3 N2 88.0(4) . . ?
N2B Cu3 N2 162.0(4) . . ?
O2B Cu3 N1B 165.6(4) . . ?
N2B Cu3 N1B 93.0(4) . . ?
N2 Cu3 N1B 90.2(4) . . ?
O1A Cu4 N2A 168.8(3) . . ?
O1A Cu4 N1 94.7(4) . . ?
N2A Cu4 N1 92.3(4) . . ?
O1A Cu4 N1A 93.1(4) . . ?
N2A Cu4 N1A 87.6(4) . . ?
N1 Cu4 N1A 136.7(4) . . ?
O1A Cu4 O1A 78.8(4) . 2_455 ?
N2A Cu4 O1A 90.6(3) . 2_455 ?
N1 Cu4 O1A 111.0(4) . 2_455 ?
N1A Cu4 O1A 112.3(3) . 2_455 ?
O1D Cu5 N2D 91.0(5) . . ?
O1D Cu5 N4 89.0(4) . . ?
N2D Cu5 N4 158.7(5) . . ?
O1D Cu5 N1D 157.7(14) . . ?
N2D Cu5 N1D 101.1(11) . . ?
N4 Cu5 N1D 86.3(8) . . ?
N3 C4 W1 177.3(9) . . ?
C9A O1A Cu4 129.3(7) . . ?
C9A O1A Cu4 129.4(7) . 2_455 ?
Cu4 O1A Cu4 101.2(4) . 2_455 ?
C2B N1B C3B 118.3(10) . . ?
C2B N1B Cu3 118.0(7) . . ?
C3B N1B Cu3 123.7(7) . . ?
C4 N3 Cu2 170.1(9) . . ?
C1 N2 Cu3 176.1(9) . . ?
N6 C6 W1 178.3(10) . . ?
C2A N2A C1A 115.7(11) . . ?
C2A N2A Cu4 126.0(8) . . ?
C1A N2A Cu4 118.3(8) . . ?
C1C N2C C5C 116.7(9) . . ?
C1C N2C Cu2 121.2(8) . . ?
C5C N2C Cu2 122.1(7) . . ?
C8C N1C C7C 118.5(11) . . ?
C8C N1C Cu2 118.0(8) . . ?
C7C N1C Cu2 123.1(8) . . ?
C1D O1D Cu5 128.9(8) . . ?
N1C C7C C11C 122.2(11) . . ?
N1C C7C C6C 116.3(12) . . ?
C11C C7C C6C 121.4(12) . . ?
C8B O2B Cu3 128.7(8) . . ?
C7B N2B C6B 114.7(9) . . ?
C7B N2B Cu3 124.6(8) . . ?
C6B N2B Cu3 120.6(7) . . ?
C3C1 O1C Cu2 129.4(8) . . ?
N1B C3B C4B 121.7(10) . . ?
N1B C3B C5B 115.3(10) . . ?
C4B C3B C5B 123.0(10) . . ?
N2B C7B C9B 127.0(10) . . ?
N2 C1 W1 179.2(9) . . ?
O1A C9A C10A 121.3(11) . . ?
O1A C9A C14A 119.4(10) . . ?
C10A C9A C14A 119.3(11) . . ?
C3B C4B C14B 120.1(11) . . ?
C1C C2C C3C1 125.9(11) . . ?
C1C C2C C3C5 118.0(12) . . ?
C3C1 C2C C3C5 116.1(13) . . ?
N1C C8C C9C 121.4(12) . . ?
N7 C8 W1 177.7(14) . . ?
C2 N1 Cu4 160.9(9) . . ?
N1B C2B C1B 122.8(11) . . ?
N8 C7 W1 176.9(12) . . ?
C11A C10A C9A 121.5(12) . . ?
N4 C3 W1 176.9(10) . . ?
N1A C8A C7A 121.3(13) . . ?
N2A C2A C14A 128.2(11) . 2_455 ?
C5C C6C C7C 113.0(10) . . ?
C9A C14A C13A 118.1(11) . . ?
C9A C14A C2A 125.1(11) . 2_455 ?
C13A C14A C2A 116.0(11) . 2_455 ?
N2B C6B C5B 111.3(10) . . ?
C4A N1A C8A 121.4(12) . . ?
C4A N1A Cu4 116.8(9) . . ?
C8A N1A Cu4 120.8(9) . . ?
C13A C12A C11A 118.7(12) . . ?
C7D C6D C5D 115.8(18) . . ?
C7D C6D C1D 122.0(14) . . ?
C5D C6D C1D 121.9(19) . . ?
N1A C4A C5A 119.8(13) . . ?
N1A C4A C3A 116.5(13) . . ?
C5A C4A C3A 123.8(12) . . ?
N2C C5C C6C 111.8(9) . . ?
N1 C2 W1 173.1(10) . . ?
C10A C11A C12A 120.6(12) . . ?
C1A C3A C4A 114.3(10) . . ?
C9C C10C C11C 119.3(14) . . ?
C8A C7A C6A 118.3(15) . . ?
C3B C5B C6B 113.1(10) . . ?
N2C C1C C2C 128.3(10) . . ?
C13B C9B C7B 118.0(13) . . ?
C13B C9B C8B 118.3(13) . . ?
C7B C9B C8B 123.7(10) . . ?
C14B C1B C2B 118.4(12) . . ?
C3 N4 Cu5 170.5(10) . . ?
C6A C5A C4A 119.1(14) . . ?
N5 C5 W1 176.0(11) . . ?
O2B C8B C10B 118.4(13) . . ?
O2B C8B C9B 122.5(12) . . ?
C10B C8B C9B 119.1(12) . . ?
C5A C6A C7A 120.1(15) . . ?
N2A C1A C3A 111.0(10) . . ?
C10C C9C C8C 119.9(13) . . ?
O1D C1D C6D 124.9(13) . . ?
O1D C1D C2D 117.8(12) . . ?
C6D C1D C2D 117.3(14) . . ?
C11B C10B C8B 121.0(16) . . ?
C12A C13A C14A 121.7(12) . . ?
C8D C9D C10D 97(2) . . ?
C14D N1D C10D 120.0 . . ?
C14D N1D Cu5 135(2) . . ?
C10D N1D Cu5 105(2) . . ?
N1D C14D C13D 120.0 . . ?
C12D C13D C14D 120.0 . . ?
C13D C12D C11D 120.0 . . ?
C10D C11D C12D 120.0 . . ?
C11D C10D N1D 120.0 . . ?
C11D C10D C9D 101(3) . . ?
N1D C10D C9D 139(2) . . ?

loop_
_geom_bond_atom_site_label_1
_geom_bond_atom_site_label_2
_geom_bond_distance
_geom_bond_site_symmetry_2
_geom_bond_publ_flag
C3C5 C3C4 1.34(2) . ?
C3C5 C2C 1.437(16) . ?
C3C3 C3C4 1.37(2) . ?
C3C3 C3C2 1.400(17) . ?
C3C1 O1C 1.330(13) . ?
C3C1 C3C2 1.401(17) . ?
C3C1 C2C 1.432(17) . ?
C8D C9D 1.45(3) . ?
C8D N2D 1.42(3) . ?
C7D N2D 1.28(2) . ?
C7D C6D 1.38(2) . ?
C2D C3D 1.34(2) . ?
C2D C1D 1.410(19) . ?
N2D Cu5 1.936(15) . ?
C3D C4D 1.3900 . ?
C4D C5D 1.25(3) . ?
N8 C7 1.148(15) . ?
C13B C12B 1.39(2) . ?
C13B C9B 1.392(16) . ?
C11C C10C 1.370(18) . ?
C11C C7C 1.375(17) . ?
C14B C1B 1.360(17) . ?
C14B C4B 1.386(16) . ?
C5D C6D 1.42(2) . ?
C11B C10B 1.34(2) . ?
C11B C12B 1.42(2) . ?
W1 C3 2.124(14) . ?
W1 C1 2.162(12) . ?
W1 C4 2.163(10) . ?
W1 C6 2.168(14) . ?
W1 C7 2.168(15) . ?
W1 C2 2.178(11) . ?
W1 C8 2.168(13) . ?
W1 C5 2.186(16) . ?
Cu2 O1C 1.891(8) . ?
Cu2 N3 1.955(8) . ?
Cu2 N2C 1.956(8) . ?
Cu2 N1C 1.993(10) . ?
Cu3 O2B 1.895(8) . ?
Cu3 N2B 1.955(9) . ?
Cu3 N2 1.973(9) . ?
Cu3 N1B 2.000(9) . ?
Cu4 O1A 1.948(8) . ?
Cu4 N2A 1.944(11) . ?
Cu4 N1 2.000(10) . ?
Cu4 N1A 2.059(11) . ?
Cu4 O1A 2.073(7) 2_455 ?
Cu5 O1D 1.877(9) . ?
Cu5 N4 1.976(11) . ?
Cu5 N1D 1.83(2) . ?
C4 N3 1.142(11) . ?
O1A C9A 1.332(12) . ?
O1A Cu4 2.073(7) 2_455 ?
N1B C2B 1.319(13) . ?
N1B C3B 1.351(12) . ?
N2 C1 1.140(11) . ?
C6 N6 1.146(14) . ?
N2A C2A 1.269(14) . ?
N2A C1A 1.468(14) . ?
N2C C1C 1.335(15) . ?
N2C C5C 1.478(14) . ?
N1C C8C 1.345(13) . ?
N1C C7C 1.325(14) . ?
O1D C1D 1.303(13) . ?
C7C C6C 1.510(15) . ?
O2B C8B 1.316(13) . ?
N2B C7B 1.282(12) . ?
N2B C6B 1.478(14) . ?
C3B C4B 1.363(15) . ?
C3B C5B 1.470(15) . ?
C7B C9B 1.414(16) . ?
C9A C10A 1.396(14) . ?
C9A C14A 1.394(15) . ?
C2C C1C 1.373(17) . ?
C8C C9C 1.365(18) . ?
C8 N7 1.138(14) . ?
N1 C2 1.141(12) . ?
C2B C1B 1.407(16) . ?
C10A C11A 1.347(16) . ?
C3 N4 1.187(13) . ?
C8A N1A 1.331(14) . ?
C8A C7A 1.348(19) . ?
C2A C14A 1.489(16) 2_455 ?
C6C C5C 1.497(16) . ?
C14A C13A 1.408(16) . ?
C14A C2A 1.489(16) 2_455 ?
C6B C5B 1.531(17) . ?
N1A C4A 1.331(14) . ?
C12A C13A 1.373(18) . ?
C12A C11A 1.393(19) . ?
C6D C1D 1.365(18) . ?
C4A C5A 1.371(19) . ?
C4A C3A 1.522(17) . ?
C3A C1A 1.486(17) . ?
C10C C9C 1.349(18) . ?
C7A C6A 1.38(2) . ?
C9B C8B 1.418(17) . ?
N5 C5 1.142(16) . ?
C5A C6A 1.366(19) . ?
C8B C10B 1.407(18) . ?
C9D C10D 1.66(5) . ?
N1D C14D 1.3900 . ?
N1D C10D 1.3900 . ?
C14D C13D 1.3900 . ?
C13D C12D 1.3900 . ?
C12D C11D 1.3900 . ?
C11D C10D 1.3900 . ?
